data_4330519
loop_
_publ_author_name
'Jian Lin'
'Juan Diwu'
'Justin N. Cross'
'Eric M. Villa'
'Thomas E. Albrecht-Schmitt'

_publ_section_title
;
 Cerium(IV) Tellurite Halides [Ce2Te7O17]X2 (X = Cl- or Br-): The First
 Cerium-Containing Cationic Frameworks
;
_journal_name_full 'Inorganic Chemistry'
_journal_page_first 10083
_journal_page_last 10085
_journal_paper_doi 10.1021/ic301628q
_journal_volume 51
_journal_year 2012
_chemical_formula_moiety Ce2Te7O17Cl2
_chemical_formula_sum 'Ce2 Cl2 O17 Te7'
_chemical_formula_weight 1516.34
_chemical_name_common 'cerium tellurite chloirde'
_chemical_name_systematic
; 
 ? 
;
_space_group_IT_number 13
_symmetry_cell_setting monoclinic
_symmetry_space_group_name_Hall '-P 2yac'
_symmetry_space_group_name_H-M 'P 1 2/n 1'
_atom_sites_solution_hydrogens none
_atom_sites_solution_primary direct
_atom_sites_solution_secondary difmap
_audit_creation_method SHELXL-97
_cell_angle_alpha 90.00
_cell_angle_beta 96.0740(10)
_cell_angle_gamma 90.00
_cell_formula_units_Z 2
_cell_length_a 9.6373(5)
_cell_length_b 5.3278(3)
_cell_length_c 18.8468(10)
_cell_measurement_reflns_used 2215
_cell_measurement_temperature 100(2)
_cell_measurement_theta_max 27.5000
_cell_measurement_theta_min 2.17
_cell_volume 962.27(9)
_computing_cell_refinement 'smart saint'
_computing_data_collection smart
_computing_data_reduction SAINT
_computing_molecular_graphics 'SHELXS-97 (Sheldrick, 1997)'
_computing_publication_material 'SHELXCIF-97 (Sheldrick, 2000)'
_computing_structure_refinement 'SHELXS-97 (Sheldrick, 1997)'
_computing_structure_solution 'SHELXS-97 (Sheldrick, 1997)'
_diffrn_ambient_temperature 100(2)
_diffrn_detector_area_resol_mean 0
_diffrn_measured_fraction_theta_full 0.995
_diffrn_measured_fraction_theta_max 0.995
_diffrn_measurement_device_type 'BRUKER apex II'
_diffrn_measurement_method '0.5 wide w/ exposures'
_diffrn_radiation_monochromator 'Quazar optics'
_diffrn_radiation_source 'Imus microfocused'
_diffrn_radiation_type MoK\a
_diffrn_radiation_wavelength 0.71073
_diffrn_reflns_av_R_equivalents 0.0182
_diffrn_reflns_av_sigmaI/netI 0.0137
_diffrn_reflns_limit_h_max 12
_diffrn_reflns_limit_h_min -12
_diffrn_reflns_limit_k_max 6
_diffrn_reflns_limit_k_min -6
_diffrn_reflns_limit_l_max 24
_diffrn_reflns_limit_l_min -24
_diffrn_reflns_number 10715
_diffrn_reflns_theta_full 27.50
_diffrn_reflns_theta_max 27.50
_diffrn_reflns_theta_min 2.17
_exptl_absorpt_coefficient_mu 15.428
_exptl_absorpt_correction_T_max 0.629
_exptl_absorpt_correction_T_min 0.412
_exptl_absorpt_correction_type numerical
_exptl_absorpt_process_details shelxprep
_exptl_crystal_colour YELLOW
_exptl_crystal_density_diffrn 5.233
_exptl_crystal_density_meas ?
_exptl_crystal_description BLOCK
_exptl_crystal_F_000 1300
_exptl_crystal_size_max 0.1000
_exptl_crystal_size_mid 0.0400
_exptl_crystal_size_min 0.0200
_refine_diff_density_max 0.759
_refine_diff_density_min -0.531
_refine_diff_density_rms 0.128
_refine_ls_extinction_coef 0.00020(2)
_refine_ls_extinction_expression Fc^*^=kFc[1+0.001xFc^2^\l^3^/sin(2\q)]^-1/4^
_refine_ls_extinction_method SHELXL
_refine_ls_goodness_of_fit_ref 1.116
_refine_ls_hydrogen_treatment none
_refine_ls_matrix_type full
_refine_ls_number_parameters 129
_refine_ls_number_reflns 2205
_refine_ls_number_restraints 0
_refine_ls_restrained_S_all 1.116
_refine_ls_R_factor_all 0.0130
_refine_ls_R_factor_gt 0.0121
_refine_ls_shift/su_max 0.004
_refine_ls_shift/su_mean 0.000
_refine_ls_structure_factor_coef Fsqd
_refine_ls_weighting_details 'calc w=1/[\s^2^(Fo^2^)+(0.0089P)^2^+1.8599P] where P=(Fo^2^+2Fc^2^)/3'
_refine_ls_weighting_scheme calc
_refine_ls_wR_factor_gt 0.0265
_refine_ls_wR_factor_ref 0.0267
_reflns_number_gt 2140
_reflns_number_total 2205
_reflns_threshold_expression >2sigma(I)
_cod_data_source_file ic301628q_si_002_1.cif
_cod_data_source_block Ce2Te7O17Cl2
_cod_depositor_comments
;
The following automatic conversions were performed:

'_exptl_crystal_density_meas' value 'N/A' was changed to '?' - the
value is perceived as not measured.

Automatic conversion script
Id: cif_fix_values 3008 2015-01-20 13:52:24Z robertas 
;
_cod_database_code 4330519

loop_
_symmetry_equiv_pos_as_xyz
'x, y, z'
'-x+1/2, y, -z+1/2'
'-x, -y, -z'
'x-1/2, -y, z-1/2'

loop_
_atom_site_label
_atom_site_type_symbol
_atom_site_fract_x
_atom_site_fract_y
_atom_site_fract_z
_atom_site_U_iso_or_equiv
_atom_site_adp_type
_atom_site_occupancy
_atom_site_symmetry_multiplicity
_atom_site_calc_flag
_atom_site_refinement_flags
Ce1 Ce 0.597288(16) 0.36164(3) 0.590959(8) 0.00487(4) Uani 1 1 d .
Te1 Te 0.7500 1.05012(5) 0.7500 0.00524(6) Uani 1 2 d S
Te2 Te 0.881425(18) 0.89626(3) 0.586658(9) 0.00524(5) Uani 1 1 d .
Te4 Te 0.689057(18) 0.17931(3) 0.417298(9) 0.00515(5) Uani 1 1 d .
Te3 Te 0.570030(18) 0.49167(3) 0.241936(9) 0.00605(5) Uani 1 1 d .
Cl1 Cl 1.11000(8) 1.32997(13) 0.57973(4) 0.01345(15) Uani 1 1 d .
O7 O 0.5534(2) -0.0696(4) 0.40982(11) 0.0105(4) Uani 1 1 d .
O6 O 0.7508(2) 1.0970(4) 0.52026(10) 0.0083(4) Uani 1 1 d .
O5 O 0.7432(2) 0.6633(4) 0.59774(11) 0.0102(4) Uani 1 1 d .
O4 O 0.5474(2) 0.3820(4) 0.33566(10) 0.0077(4) Uani 1 1 d .
O3 O 0.5842(2) 0.4037(4) 0.46673(10) 0.0074(4) Uani 1 1 d .
O2 O 0.7500 0.3096(5) 0.2500 0.0090(6) Uani 1 2 d S
O1 O 0.9743(2) 0.7722(4) 0.69581(11) 0.0107(4) Uani 1 1 d .
O9 O 0.6155(2) 1.2848(4) 0.71499(10) 0.0090(4) Uani 1 1 d .
O8 O 0.8103(2) 1.1356(4) 0.64905(10) 0.0072(4) Uani 1 1 d .

loop_
_atom_site_aniso_label
_atom_site_aniso_U_11
_atom_site_aniso_U_22
_atom_site_aniso_U_33
_atom_site_aniso_U_23
_atom_site_aniso_U_13
_atom_site_aniso_U_12
Ce1 0.00500(8) 0.00495(8) 0.00459(8) 0.00007(5) 0.00014(6) -0.00027(5)
Te1 0.00543(12) 0.00516(12) 0.00501(12) 0.000 -0.00005(9) 0.000
Te2 0.00479(9) 0.00520(9) 0.00579(9) -0.00019(6) 0.00089(6) -0.00023(6)
Te4 0.00494(9) 0.00514(9) 0.00549(9) -0.00054(6) 0.00112(6) -0.00053(6)
Te3 0.00547(9) 0.00779(9) 0.00487(9) 0.00050(6) 0.00042(6) -0.00094(6)
Cl1 0.0135(4) 0.0123(3) 0.0153(4) -0.0013(3) 0.0050(3) -0.0018(3)
O7 0.0108(10) 0.0071(10) 0.0136(11) 0.0011(8) 0.0010(8) -0.0036(8)
O6 0.0108(10) 0.0093(10) 0.0046(10) 0.0012(7) -0.0007(8) 0.0028(8)
O5 0.0079(10) 0.0093(10) 0.0135(11) -0.0001(8) 0.0013(8) -0.0030(8)
O4 0.0086(10) 0.0096(10) 0.0048(10) 0.0028(7) 0.0010(8) 0.0018(8)
O3 0.0097(10) 0.0068(10) 0.0058(10) 0.0002(7) 0.0014(8) 0.0025(8)
O2 0.0051(14) 0.0108(14) 0.0111(14) 0.000 0.0011(11) 0.000
O1 0.0097(10) 0.0146(11) 0.0074(10) 0.0026(8) -0.0007(8) 0.0034(8)
O9 0.0089(10) 0.0112(10) 0.0067(10) 0.0025(8) 0.0001(8) 0.0052(8)
O8 0.0080(10) 0.0075(10) 0.0061(10) -0.0007(7) 0.0002(8) 0.0026(7)

loop_
_atom_type_symbol
_atom_type_description
_atom_type_scat_dispersion_real
_atom_type_scat_dispersion_imag
_atom_type_scat_source
O O 0.0106 0.0060 'International Tables Vol C Tables 4.2.6.8 and 6.1.1.4'
Te Te -0.5308 1.6751 'International Tables Vol C Tables 4.2.6.8 and 6.1.1.4'
Ce Ce -0.2486 2.6331 'International Tables Vol C Tables 4.2.6.8 and 6.1.1.4'
Cl Cl 0.1484 0.1585 'International Tables Vol C Tables 4.2.6.8 and 6.1.1.4'

loop_
_geom_angle_atom_site_label_1
_geom_angle_atom_site_label_2
_geom_angle_atom_site_label_3
_geom_angle
_geom_angle_site_symmetry_1
_geom_angle_site_symmetry_3
O7 Ce1 O5 176.32(8) 3_656 .
O7 Ce1 O3 84.88(7) 3_656 3_666
O5 Ce1 O3 94.67(7) . 3_666
O7 Ce1 O3 95.65(7) 3_656 .
O5 Ce1 O3 87.32(7) . .
O3 Ce1 O3 61.48(8) 3_666 .
O7 Ce1 O9 81.91(8) 3_656 1_545
O5 Ce1 O9 95.28(8) . 1_545
O3 Ce1 O9 122.00(7) 3_666 1_545
O3 Ce1 O9 175.35(7) . 1_545
O7 Ce1 O4 89.02(7) 3_656 3_666
O5 Ce1 O4 87.56(7) . 3_666
O3 Ce1 O4 61.59(6) 3_666 3_666
O3 Ce1 O4 122.11(6) . 3_666
O9 Ce1 O4 61.96(6) 1_545 3_666
O7 Ce1 O6 91.47(7) 3_656 1_545
O5 Ce1 O6 91.90(7) . 1_545
O3 Ce1 O6 120.50(6) 3_666 1_545
O3 Ce1 O6 59.89(6) . 1_545
O9 Ce1 O6 116.07(6) 1_545 1_545
O4 Ce1 O6 177.89(6) 3_666 1_545
O7 Ce1 O8 100.20(7) 3_656 1_545
O5 Ce1 O8 80.38(7) . 1_545
O3 Ce1 O8 174.57(7) 3_666 1_545
O3 Ce1 O8 115.73(6) . 1_545
O9 Ce1 O8 61.09(6) 1_545 1_545
O4 Ce1 O8 120.03(6) 3_666 1_545
O6 Ce1 O8 57.86(6) 1_545 1_545
O7 Ce1 Te1 83.53(6) 3_656 1_545
O5 Ce1 Te1 95.09(6) . 1_545
O3 Ce1 Te1 149.12(5) 3_666 1_545
O3 Ce1 Te1 148.23(5) . 1_545
O9 Ce1 Te1 27.77(5) 1_545 1_545
O4 Ce1 Te1 89.66(4) 3_666 1_545
O6 Ce1 Te1 88.35(4) 1_545 1_545
O8 Ce1 Te1 34.74(4) 1_545 1_545
O7 Ce1 Te4 91.69(6) 3_656 .
O5 Ce1 Te4 91.94(6) . .
O3 Ce1 Te4 88.00(5) 3_666 .
O3 Ce1 Te4 27.44(5) . .
O9 Ce1 Te4 148.27(5) 1_545 .
O4 Ce1 Te4 149.40(4) 3_666 .
O6 Ce1 Te4 32.65(4) 1_545 .
O8 Ce1 Te4 89.94(4) 1_545 .
Te1 Ce1 Te4 120.827(6) 1_545 .
O7 Ce1 Te4 88.70(6) 3_656 3_666
O5 Ce1 Te4 89.33(6) . 3_666
O3 Ce1 Te4 25.64(5) 3_666 3_666
O3 Ce1 Te4 86.17(5) . 3_666
O9 Ce1 Te4 97.70(5) 1_545 3_666
O4 Ce1 Te4 36.15(4) 3_666 3_666
O6 Ce1 Te4 145.91(4) 1_545 3_666
O8 Ce1 Te4 155.03(4) 1_545 3_666
Te1 Ce1 Te4 125.470(6) 1_545 3_666
Te4 Ce1 Te4 113.263(5) . 3_666
O7 Ce1 Ce1 90.33(6) 3_656 3_666
O5 Ce1 Ce1 91.14(6) . 3_666
O3 Ce1 Ce1 30.87(5) 3_666 3_666
O3 Ce1 Ce1 30.60(5) . 3_666
O9 Ce1 Ce1 152.76(5) 1_545 3_666
O4 Ce1 Ce1 91.99(4) 3_666 3_666
O6 Ce1 Ce1 90.06(4) 1_545 3_666
O8 Ce1 Ce1 146.14(4) 1_545 3_666
Te1 Ce1 Ce1 173.619(7) 1_545 3_666
Te4 Ce1 Ce1 57.416(6) . 3_666
Te4 Ce1 Ce1 55.847(5) 3_666 3_666
O9 Te1 O9 96.10(13) 2_656 .
O9 Te1 O8 77.47(8) 2_656 2_656
O9 Te1 O8 85.80(8) . 2_656
O9 Te1 O8 85.79(8) 2_656 .
O9 Te1 O8 77.47(8) . .
O8 Te1 O8 154.93(11) 2_656 .
O9 Te1 Ce1 36.04(6) 2_656 2_666
O9 Te1 Ce1 101.10(6) . 2_666
O8 Te1 Ce1 43.37(5) 2_656 2_666
O8 Te1 Ce1 121.79(5) . 2_666
O9 Te1 Ce1 101.10(6) 2_656 1_565
O9 Te1 Ce1 36.04(6) . 1_565
O8 Te1 Ce1 121.79(5) 2_656 1_565
O8 Te1 Ce1 43.37(5) . 1_565
Ce1 Te1 Ce1 125.119(9) 2_666 1_565
O5 Te2 O8 93.94(9) . .
O5 Te2 O6 90.93(9) . .
O8 Te2 O6 77.53(8) . .
O5 Te2 O1 85.49(8) . .
O8 Te2 O1 76.56(8) . .
O6 Te2 O1 153.52(8) . .
O7 Te4 O3 94.64(9) . .
O7 Te4 O6 92.94(9) . 1_545
O3 Te4 O6 77.30(8) . 1_545
O7 Te4 O4 85.34(8) . .
O3 Te4 O4 73.18(8) . .
O6 Te4 O4 150.18(8) 1_545 .
O7 Te4 Ce1 91.32(6) . .
O3 Te4 Ce1 35.13(6) . .
O6 Te4 Ce1 42.46(6) 1_545 .
O4 Te4 Ce1 107.75(5) . .
O7 Te4 Ce1 87.29(6) . 3_666
O3 Te4 Ce1 32.42(6) . 3_666
O6 Te4 Ce1 109.19(6) 1_545 3_666
O4 Te4 Ce1 41.02(5) . 3_666
Ce1 Te4 Ce1 66.738(5) . 3_666
O1 Te3 O4 95.92(9) 4_565 .
O1 Te3 O2 93.05(9) 4_565 .
O4 Te3 O2 87.92(6) . .
O1 Te3 O9 100.77(8) 4_565 3_676
O4 Te3 O9 70.68(8) . 3_676
O2 Te3 O9 155.46(5) . 3_676
Te4 O7 Ce1 175.87(12) . 3_656
Te2 O6 Te4 145.51(11) . 1_565
Te2 O6 Ce1 109.60(8) . 1_565
Te4 O6 Ce1 104.89(8) 1_565 1_565
Te2 O5 Ce1 168.14(12) . .
Te3 O4 Te4 132.18(10) . .
Te3 O4 Ce1 118.54(9) . 3_666
Te4 O4 Ce1 102.83(7) . 3_666
Te4 O3 Ce1 121.93(9) . 3_666
Te4 O3 Ce1 117.42(9) . .
Ce1 O3 Ce1 118.52(8) 3_666 .
Te3 O2 Te3 121.31(14) 2_655 .
Te3 O1 Te2 141.53(11) 4_666 .
Te1 O9 Ce1 116.19(9) . 1_565
Te1 O9 Te3 137.50(10) . 3_676
Ce1 O9 Te3 105.85(7) 1_565 3_676
Te2 O8 Te1 124.44(10) . .
Te2 O8 Ce1 112.29(8) . 1_565
Te1 O8 Ce1 101.89(8) . 1_565

loop_
_geom_bond_atom_site_label_1
_geom_bond_atom_site_label_2
_geom_bond_distance
_geom_bond_site_symmetry_2
Ce1 O7 2.127(2) 3_656
Ce1 O5 2.130(2) .
Ce1 O3 2.3239(19) 3_666
Ce1 O3 2.3422(19) .
Ce1 O9 2.3614(19) 1_545
Ce1 O4 2.476(2) 3_666
Ce1 O6 2.523(2) 1_545
Ce1 O8 2.5275(19) 1_545
Ce1 Te1 3.6016(2) 1_545
Ce1 Te4 3.6126(3) .
Ce1 Te4 3.6783(3) 3_666
Ce1 Ce1 4.0106(3) 3_666
Te1 O9 1.870(2) 2_656
Te1 O9 1.8702(19) .
Te1 O8 2.0972(19) 2_656
Te1 O8 2.0973(19) .
Te1 Ce1 3.6016(2) 2_666
Te1 Ce1 3.6016(2) 1_565
Te2 O5 1.849(2) .
Te2 O8 1.9102(19) .
Te2 O6 1.9906(19) .
Te2 O1 2.254(2) .
Te4 O7 1.857(2) .
Te4 O3 1.8757(19) .
Te4 O6 2.0167(19) 1_545
Te4 O4 2.2255(19) .
Te4 Ce1 3.6783(3) 3_666
Te3 O1 1.847(2) 4_565
Te3 O4 1.8948(19) .
Te3 O2 1.9789(14) .
Te3 O9 2.363(2) 3_676
O7 Ce1 2.127(2) 3_656
O6 Te4 2.0168(19) 1_565
O6 Ce1 2.523(2) 1_565
O4 Ce1 2.476(2) 3_666
O3 Ce1 2.3239(19) 3_666
O2 Te3 1.9789(14) 2_655
O1 Te3 1.847(2) 4_666
O9 Ce1 2.3614(19) 1_565
O9 Te3 2.363(2) 3_676
O8 Ce1 2.5275(19) 1_565
